data_9010291
loop_
_publ_author_name
'Echigo, T.'
'Kimata, M.'
'Maruoka, T.'

_publ_section_title
;Crystal-chemical and carbon-isotopic characteristics of karpatite (C24H12)
 from the Picacho Peak Area, San Benito County, California: Evidences for the
 hydrothermal formation Locality: Picacho Peak Area, San Benito County,
 California, USA
;
_journal_name_full 'American Mineralogist'
_journal_page_first 1262
_journal_page_last 1269
_journal_paper_doi 10.2138/am.2007.2509
_journal_volume 92
_journal_year 2007
_chemical_formula_sum 'C24 H12'
_chemical_name_mineral Carpathite/Karpalite?
_space_group_IT_number 14
_symmetry_space_group_name_Hall '-P 2yab'
_symmetry_space_group_name_H-M 'P 1 21/a 1'
_cell_angle_alpha 90
_cell_angle_beta 110.79
_cell_angle_gamma 90
_cell_length_a 16.094
_cell_length_b 4.690
_cell_length_c 10.049
_cell_formula_units_Z 2
_cell_volume 709.119
_cod_data_source_file 04410.cif
_cod_data_source_block global
_cod_depositor_comments
;

2024-05-06
Z value and formula fixed to values more according to usual
chemical conventions.                 miguel
;
_cod_original_formula_sum 'C2 H1'
_cod_database_code 9010291

loop_
_symmetry_equiv_pos_as_xyz
x,y,z
1/2+x,1/2-y,z
1/2-x,1/2+y,-z
-x,-y,-z

loop_
_atom_site_aniso_label
_atom_site_aniso_U_11
_atom_site_aniso_U_22
_atom_site_aniso_U_33
_atom_site_aniso_U_12
_atom_site_aniso_U_13
_atom_site_aniso_U_23
C1 0.04900 0.04920 0.05900 0.00760 0.02180 0.00450
C2 0.06800 0.05400 0.08000 0.00750 0.04200 0.01210
C3 0.08400 0.06300 0.06800 0.01820 0.04700 0.02100
C4 0.06800 0.05050 0.04520 0.01780 0.02560 0.00680
C5 0.08500 0.07300 0.03900 0.02000 0.01820 0.00310
C6 0.07100 0.07000 0.05000 0.00910 0.01180 -0.00100
C7 0.05100 0.05480 0.04680 0.00960 0.01360 -0.00040
C8 0.05000 0.05800 0.07900 0.00340 0.01800 -0.01070
C9 0.05200 0.05400 0.08800 -0.00140 0.03190 -0.00400
C10 0.04200 0.03350 0.05700 0.00860 0.02110 0.00640
C11 0.05040 0.04190 0.04400 0.01330 0.02730 0.00770
C12 0.04070 0.04230 0.03900 0.01220 0.01050 0.00350

loop_
_atom_site_label
_atom_site_fract_x
_atom_site_fract_y
_atom_site_fract_z
_atom_site_U_iso_or_equiv
C1 -0.11918 -0.40560 0.03800 0.05167
C2 -0.11210 -0.48000 0.17710 0.06307
C3 -0.04970 -0.36200 0.29250 0.06675
C4 0.01212 -0.15890 0.27700 0.05307
C5 0.08020 -0.03470 0.39490 0.06637
C6 0.13760 0.15960 0.37600 0.06624
C7 0.13206 0.24550 0.23790 0.05180
C8 0.19130 0.45030 0.21710 0.06345
C9 0.18360 0.52660 0.08270 0.06269
C10 -0.05971 -0.20260 0.01830 0.04331
C11 0.00580 -0.08030 0.13760 0.04255
C12 0.06586 0.12070 0.12010 0.04179
H2 -0.15410 -0.62100 0.19000 0.08106
H3 -0.04620 -0.41000 0.39100 0.09626
H5 0.08450 -0.08500 0.49200 0.09499
H6 0.18580 0.24800 0.46300 0.09119
H8 0.24080 0.53000 0.30700 0.11019
H9 0.22520 0.66700 0.06900 0.07219

loop_
_cod_related_entry_id
_cod_related_entry_database
_cod_related_entry_code
1 AMCSD 0004412
2 AMCSD 0004413

loop_
_[local]_alternative_name_id
_[local]_alternative_name_type
_[local]_alternative_name_source
_[local]_alternative_name_source_id
_[local]_alternative_name_value
1 mineral AMCSD 0004412 "Carpathite"
2 mineral AMCSD 0004413 "Karpatite"

_database_code_amcsd 0004412
